data_1571534
loop_
_publ_author_name
'Eastwood, Jonathan B.'
'Burden, Thomas J.'
'Hammarback, L. Anders'
'Horbaczewskyj, Chris'
'Tanner, Theo F. N.'
'Clark, Ian P.'
'Greetham, Gregory'
'Towrie, Michael'
'Fairlamb, Ian J. S.'
'Lynam, Jason M.'

_publ_section_title
;
 The importance of understanding (pre)catalyst activation in versatile C-H
 bond functionalisations catalysed by [Mn<sub>2</sub>(CO)<sub>10</sub>].
;
_journal_issue 24
_journal_name_full 'Chemical science'
_journal_page_first 9183
_journal_page_last 9191
_journal_paper_doi 10.1039/d4sc01215a
_journal_volume 15
_journal_year 2024
_chemical_formula_moiety 'C24 H15 Mn2 N O11'
_chemical_formula_sum 'C24 H15 Mn2 N O11'
_chemical_formula_weight 603.25
_space_group_crystal_system triclinic
_space_group_IT_number 2
_space_group_name_Hall '-P 1'
_space_group_name_H-M_alt 'P -1'
_atom_sites_solution_hydrogens mixed
_atom_sites_solution_primary dual
_audit_creation_date 2024-02-20
_audit_creation_method
;
Olex2 1.5
(compiled 2023.08.24 svn.re1ec1418 for OlexSys, GUI svn.r6817)
;
_audit_update_record
;
2024-02-20 deposited with the CCDC.	2024-05-03 downloaded from the CCDC.
;
_cell_angle_alpha 110.200(6)
_cell_angle_beta 94.410(5)
_cell_angle_gamma 92.531(5)
_cell_formula_units_Z 2
_cell_length_a 9.0789(5)
_cell_length_b 11.2974(8)
_cell_length_c 12.7130(8)
_cell_measurement_reflns_used 3682
_cell_measurement_temperature 110.00(14)
_cell_measurement_theta_max 28.9660
_cell_measurement_theta_min 3.5260
_cell_volume 1216.63(14)
_computing_cell_refinement 'CrysAlisPro 1.171.40.53 (Rigaku OD, 2019)'
_computing_data_collection 'CrysAlisPro 1.171.40.53 (Rigaku OD, 2019)'
_computing_data_reduction 'CrysAlisPro 1.171.40.53 (Rigaku OD, 2019)'
_computing_molecular_graphics 'Olex2 1.5 (Dolomanov et al., 2009)'
_computing_publication_material 'Olex2 1.5 (Dolomanov et al., 2009)'
_computing_structure_refinement 'SHELXL 2018/3 (Sheldrick, 2015)'
_computing_structure_solution 'SHELXT  (Sheldrick, 2015)'
_diffrn_ambient_environment N~2~
_diffrn_ambient_temperature 110.00(14)
_diffrn_detector 'CCD plate'
_diffrn_detector_area_resol_mean 16.1450
_diffrn_detector_type Eos
_diffrn_measured_fraction_theta_full 0.997
_diffrn_measured_fraction_theta_max 0.854
_diffrn_measurement_details
;
List of Runs (angles in degrees, time in seconds):

  # Type    Start    End  Width  t~exp~   \w     \q     \k     \f   Frames
#--------------------------------------------------------------------------
  1  \w     58.00  87.00   1.00    1.73    --   18.24  57.00-120.00   29
  2  \w    -51.00  38.00   1.00    1.73    --   18.24 -57.00  90.00   89
  3  \w     39.00  66.00   1.00    1.73    --   18.24 178.00  90.00   27
  4  \w    -15.00  56.00   1.00    1.73    --   18.24 -99.00-150.00   71
  5  \w    -48.00  36.00   1.00    1.73    --   18.24 -57.00 -30.00   84
  6  \w    -27.00  11.00   1.00    1.73    --  -18.55 -77.00   0.00   38
  7  \w    -36.00  -2.00   1.00    1.73    --  -18.55 -77.00 -90.00   34
  8  \w    -15.00  12.00   1.00    1.73    --  -18.55 -77.00-150.00   27
;
_diffrn_measurement_device 'four-circle diffractometer'
_diffrn_measurement_device_type 'SuperNova, Dual, Cu at home/near, Eos'
_diffrn_measurement_method '\w scans'
_diffrn_orient_matrix_type 'CrysAlisPro convention (1999,Acta A55,543-557)'
_diffrn_orient_matrix_UB_11 -0.0078022000
_diffrn_orient_matrix_UB_12 -0.0536894000
_diffrn_orient_matrix_UB_13 0.0164841000
_diffrn_orient_matrix_UB_21 -0.0290794000
_diffrn_orient_matrix_UB_22 -0.0372486000
_diffrn_orient_matrix_UB_23 -0.0556454000
_diffrn_orient_matrix_UB_31 0.0725863000
_diffrn_orient_matrix_UB_32 -0.0152052000
_diffrn_orient_matrix_UB_33 -0.0141648000
_diffrn_radiation_monochromator mirror
_diffrn_radiation_probe x-ray
_diffrn_radiation_type 'Mo K\a'
_diffrn_radiation_wavelength 0.71073
_diffrn_reflns_av_R_equivalents 0.0248
_diffrn_reflns_av_unetI/netI 0.0481
_diffrn_reflns_Laue_measured_fraction_full 0.997
_diffrn_reflns_Laue_measured_fraction_max 0.854
_diffrn_reflns_limit_h_max 11
_diffrn_reflns_limit_h_min -12
_diffrn_reflns_limit_k_max 14
_diffrn_reflns_limit_k_min -15
_diffrn_reflns_limit_l_max 16
_diffrn_reflns_limit_l_min -17
_diffrn_reflns_number 9897
_diffrn_reflns_point_group_measured_fraction_full 0.997
_diffrn_reflns_point_group_measured_fraction_max 0.854
_diffrn_reflns_theta_full 25.242
_diffrn_reflns_theta_max 29.023
_diffrn_reflns_theta_min 3.557
_diffrn_source 'micro-focus sealed X-ray tube'
_diffrn_source_type 'SuperNova (Mo) X-ray Source'
_exptl_absorpt_coefficient_mu 1.102
_exptl_absorpt_correction_T_max 1.00000
_exptl_absorpt_correction_T_min 0.91260
_exptl_absorpt_correction_type multi-scan
_exptl_absorpt_process_details
;
CrysAlisPro 1.171.40.53 (Rigaku Oxford Diffraction, 2019)
Empirical absorption correction using spherical harmonics,
 implemented in SCALE3 ABSPACK scaling algorithm.
;
_exptl_crystal_colour 'clear yellow'
_exptl_crystal_colour_lustre clear
_exptl_crystal_colour_primary yellow
_exptl_crystal_density_diffrn 1.647
_exptl_crystal_description block
_exptl_crystal_F_000 608
_exptl_crystal_recrystallization_method Hexane
_exptl_crystal_size_max 0.41
_exptl_crystal_size_mid 0.292
_exptl_crystal_size_min 0.224
_refine_diff_density_max 0.436
_refine_diff_density_min -0.415
_refine_diff_density_rms 0.071
_refine_ls_extinction_method none
_refine_ls_goodness_of_fit_ref 1.062
_refine_ls_hydrogen_treatment mixed
_refine_ls_matrix_type full
_refine_ls_number_parameters 349
_refine_ls_number_reflns 5548
_refine_ls_number_restraints 0
_refine_ls_restrained_S_all 1.062
_refine_ls_R_factor_all 0.0456
_refine_ls_R_factor_gt 0.0355
_refine_ls_shift/su_max 0.000
_refine_ls_shift/su_mean 0.000
_refine_ls_structure_factor_coef Fsqd
_refine_ls_weighting_details 'w=1/[\s^2^(Fo^2^)+(0.0231P)^2^+0.5942P] where P=(Fo^2^+2Fc^2^)/3'
_refine_ls_weighting_scheme calc
_refine_ls_wR_factor_gt 0.0734
_refine_ls_wR_factor_ref 0.0803
_reflns_Friedel_coverage 0.000
_reflns_number_gt 4629
_reflns_number_total 5548
_reflns_threshold_expression 'I > 2\s(I)'
_cod_data_source_file d4sc01215a2.cif
_cod_data_source_block jml21009
_cod_depositor_comments 'Adding full bibliography for 1571534.cif.'
_cod_database_code 1571534
_shelx_shelxl_version_number 2018/3
_chemical_oxdiff_usercomment 'Jonny Eastwood Jbe-5-385'
_shelx_space_group_comment
;
The symmetry employed for this shelxl refinement is uniquely defined
by the following loop, which should always be used as a source of
symmetry information in preference to the above space-group names.
They are only intended as comments.
;
_shelx_estimated_absorpt_t_max 0.790
_shelx_estimated_absorpt_t_min 0.661
_reflns_odcompleteness_completeness 99.72
_reflns_odcompleteness_iscentric 1
_reflns_odcompleteness_theta 26.32
_olex2_refinement_description
;
1. Fixed Uiso
 At 1.2 times of:
  All C(H) groups
 At 1.5 times of:
  All C(H,H,H) groups
2.a Aromatic/amide H refined with riding coordinates:
 C4(H4), C3(H3), C14(H14), C11(H11), C10(H10), C13(H13), C6(H6), C7(H7)
2.b Idealised Me refined as rotating group:
 C8(H8A,H8B,H8C), C15(H15A,H15B,H15C)
;
_olex2_date_sample_data_collection 2021-06-11
_olex2_exptl_crystal_mounting_method 'Oil on 200um mount'
_olex2_submission_special_instructions 'No special instructions were received'
_oxdiff_exptl_absorpt_empirical_details
;
Empirical correction (ABSPACK) includes:
- Absorption correction using spherical harmonics
- Frame scaling
;
_oxdiff_exptl_absorpt_empirical_full_max 1.159
_oxdiff_exptl_absorpt_empirical_full_min 0.844

loop_
_space_group_symop_operation_xyz
'x, y, z'
'-x, -y, -z'

loop_
_atom_site_label
_atom_site_type_symbol
_atom_site_fract_x
_atom_site_fract_y
_atom_site_fract_z
_atom_site_U_iso_or_equiv
_atom_site_adp_type
_atom_site_occupancy
_atom_site_site_symmetry_order
_atom_site_calc_flag
_atom_site_refinement_flags_posn
_atom_site_refinement_flags_adp
_atom_site_refinement_flags_occupancy
_atom_site_disorder_assembly
_atom_site_disorder_group
Mn2 Mn 0.26510(3) 0.38980(3) 0.17889(3) 0.01443(9) Uani 1 1 d . . . . .
Mn1 Mn 0.31987(3) 0.13148(3) 0.16508(3) 0.01296(9) Uani 1 1 d . . . . .
O5 O 0.64420(16) 0.20391(15) 0.17066(13) 0.0221(4) Uani 1 1 d . . . . .
O1 O 0.26641(16) 0.42140(15) 0.86864(12) 0.0195(3) Uani 1 1 d . . . . .
O8 O 0.49319(17) 0.44295(14) 0.37396(13) 0.0218(4) Uani 1 1 d . . . . .
O2 O 1.01121(15) 0.08328(15) 0.39129(13) 0.0205(3) Uani 1 1 d . . . . .
O7 O 0.50778(16) 0.37057(15) 0.02726(13) 0.0218(3) Uani 1 1 d . . . . .
O3 O -0.01035(16) 0.08212(16) 0.12879(14) 0.0263(4) Uani 1 1 d . . . . .
O11 O 0.21193(17) 0.65767(15) 0.22014(14) 0.0252(4) Uani 1 1 d . . . . .
O10 O 0.04550(17) 0.27142(16) -0.02294(14) 0.0260(4) Uani 1 1 d . . . . .
O6 O 0.31663(17) 0.08783(15) -0.07781(13) 0.0237(4) Uani 1 1 d . . . . .
O9 O 0.03729(17) 0.36931(17) 0.32863(14) 0.0284(4) Uani 1 1 d . . . . .
O4 O 0.34688(18) -0.14073(15) 0.11814(14) 0.0267(4) Uani 1 1 d . . . . .
N1 N 0.31954(19) 0.17910(16) 0.33683(15) 0.0138(4) Uani 1 1 d . . . . .
C1 C 0.4153(2) 0.20345(19) 0.42366(17) 0.0128(4) Uani 1 1 d . . . . .
C18 C 0.5231(2) 0.1778(2) 0.17494(17) 0.0160(4) Uani 1 1 d . . . . .
C9 C 0.5714(2) 0.1727(2) 0.41126(17) 0.0130(4) Uani 1 1 d . . . . .
C22 C 0.4156(2) 0.3781(2) 0.08422(18) 0.0175(5) Uani 1 1 d . . . . .
C17 C 0.1145(2) 0.1044(2) 0.14675(18) 0.0174(5) Uani 1 1 d . . . . .
C24 C 0.2348(2) 0.5542(2) 0.20248(18) 0.0181(5) Uani 1 1 d . . . . .
C20 C 0.1248(2) 0.3738(2) 0.26955(19) 0.0188(5) Uani 1 1 d . . . . .
C4 C 0.4157(2) 0.2977(2) 0.73899(18) 0.0156(4) Uani 1 1 d . . . . .
H4 H 0.471383 0.283939 0.799550 0.019 Uiso 1 1 calc R U . . .
C19 C 0.3161(2) 0.1059(2) 0.01655(19) 0.0172(5) Uani 1 1 d . . . . .
C3 C 0.4545(2) 0.2450(2) 0.63101(18) 0.0144(4) Uani 1 1 d . . . . .
H3 H 0.538289 0.196293 0.618079 0.017 Uiso 1 1 calc R U . . .
C21 C 0.4076(2) 0.4204(2) 0.29790(18) 0.0165(4) Uani 1 1 d . . . . .
C14 C 0.6039(2) 0.0496(2) 0.35255(18) 0.0157(4) Uani 1 1 d . . . . .
H14 H 0.524871 -0.012970 0.317088 0.019 Uiso 1 1 calc R U . . .
C11 C 0.8345(2) 0.2304(2) 0.45499(18) 0.0173(5) Uani 1 1 d . . . . .
H11 H 0.913923 0.292784 0.489829 0.021 Uiso 1 1 calc R U . . .
C5 C 0.2945(2) 0.3716(2) 0.75958(18) 0.0157(4) Uani 1 1 d . . . . .
C10 C 0.6897(2) 0.2628(2) 0.46396(17) 0.0158(4) Uani 1 1 d . . . . .
H10 H 0.670237 0.347032 0.506348 0.019 Uiso 1 1 calc R U . . .
C23 C 0.1297(2) 0.3160(2) 0.05328(19) 0.0185(5) Uani 1 1 d . . . . .
C2 C 0.3727(2) 0.26158(19) 0.53952(18) 0.0141(4) Uani 1 1 d . . . . .
C12 C 0.8641(2) 0.1065(2) 0.39488(18) 0.0156(4) Uani 1 1 d . . . . .
C13 C 0.7493(2) 0.0154(2) 0.34439(18) 0.0159(4) Uani 1 1 d . . . . .
H13 H 0.769102 -0.069454 0.304553 0.019 Uiso 1 1 calc R U . . .
C16 C 0.3401(2) -0.0339(2) 0.13871(18) 0.0176(5) Uani 1 1 d . . . . .
C6 C 0.2123(2) 0.3903(2) 0.66996(18) 0.0184(5) Uani 1 1 d . . . . .
H6 H 0.129665 0.440411 0.683013 0.022 Uiso 1 1 calc R U . . .
C7 C 0.2525(2) 0.3352(2) 0.56212(18) 0.0173(5) Uani 1 1 d . . . . .
H7 H 0.196011 0.348054 0.501415 0.021 Uiso 1 1 calc R U . . .
C8 C 0.1630(2) 0.5169(2) 0.89670(19) 0.0229(5) Uani 1 1 d . . . . .
H8A H 0.063005 0.478686 0.865169 0.034 Uiso 1 1 calc R U . . .
H8B H 0.189457 0.582051 0.865345 0.034 Uiso 1 1 calc R U . . .
H8C H 0.165572 0.555310 0.978779 0.034 Uiso 1 1 calc R U . . .
C15 C 1.0447(2) -0.0467(2) 0.3425(2) 0.0249(5) Uani 1 1 d . . . . .
H15A H 1.007638 -0.079661 0.262536 0.037 Uiso 1 1 calc R U . . .
H15B H 0.997024 -0.096868 0.381571 0.037 Uiso 1 1 calc R U . . .
H15C H 1.152177 -0.052121 0.350228 0.037 Uiso 1 1 calc R U . . .
H1 H 0.230(3) 0.192(2) 0.3573(19) 0.015(6) Uiso 1 1 d . . . . .

loop_
_atom_site_aniso_label
_atom_site_aniso_U_11
_atom_site_aniso_U_22
_atom_site_aniso_U_33
_atom_site_aniso_U_23
_atom_site_aniso_U_13
_atom_site_aniso_U_12
Mn2 0.01420(16) 0.01496(17) 0.01391(18) 0.00490(13) 0.00038(12) 0.00185(13)
Mn1 0.01259(16) 0.01307(16) 0.01216(17) 0.00302(13) 0.00128(12) 0.00108(13)
O5 0.0158(8) 0.0263(9) 0.0262(9) 0.0114(7) 0.0043(6) 0.0015(7)
O1 0.0188(7) 0.0264(9) 0.0128(8) 0.0055(7) 0.0028(6) 0.0074(7)
O8 0.0266(8) 0.0181(8) 0.0179(9) 0.0044(7) -0.0046(7) -0.0010(7)
O2 0.0107(7) 0.0223(8) 0.0275(9) 0.0070(7) 0.0036(6) 0.0036(6)
O7 0.0192(8) 0.0258(9) 0.0213(9) 0.0090(7) 0.0035(7) 0.0014(7)
O3 0.0163(8) 0.0330(10) 0.0272(10) 0.0088(8) -0.0009(7) -0.0031(7)
O11 0.0254(9) 0.0161(8) 0.0331(10) 0.0078(7) -0.0009(7) 0.0033(7)
O10 0.0214(8) 0.0279(9) 0.0244(9) 0.0053(8) -0.0047(7) 0.0020(7)
O6 0.0285(9) 0.0260(9) 0.0144(9) 0.0042(7) 0.0030(6) 0.0020(7)
O9 0.0240(9) 0.0400(11) 0.0293(10) 0.0198(9) 0.0110(7) 0.0095(8)
O4 0.0300(9) 0.0140(8) 0.0349(10) 0.0067(7) 0.0049(7) 0.0032(7)
N1 0.0105(8) 0.0148(9) 0.0161(9) 0.0054(7) 0.0021(7) 0.0011(7)
C1 0.0131(9) 0.0093(9) 0.0165(11) 0.0052(8) 0.0017(8) -0.0006(8)
C18 0.0210(11) 0.0148(10) 0.0126(11) 0.0049(9) 0.0029(8) 0.0037(9)
C9 0.0114(9) 0.0173(10) 0.0119(10) 0.0070(9) 0.0018(7) 0.0011(8)
C22 0.0191(11) 0.0145(10) 0.0164(11) 0.0038(9) -0.0059(9) 0.0004(9)
C17 0.0212(11) 0.0162(11) 0.0128(11) 0.0028(9) 0.0010(8) 0.0012(9)
C24 0.0136(10) 0.0239(12) 0.0172(12) 0.0086(10) -0.0013(8) 0.0004(9)
C20 0.0194(11) 0.0182(11) 0.0183(12) 0.0063(9) -0.0016(9) 0.0043(9)
C4 0.0153(10) 0.0177(11) 0.0147(11) 0.0072(9) -0.0005(8) 0.0018(9)
C19 0.0144(10) 0.0151(11) 0.0206(12) 0.0041(9) 0.0027(8) 0.0019(9)
C3 0.0116(9) 0.0153(10) 0.0173(11) 0.0068(9) 0.0029(8) 0.0014(8)
C21 0.0199(11) 0.0132(10) 0.0170(12) 0.0047(9) 0.0058(9) 0.0031(9)
C14 0.0140(10) 0.0149(10) 0.0169(11) 0.0051(9) -0.0020(8) -0.0022(8)
C11 0.0156(10) 0.0198(11) 0.0152(11) 0.0054(9) 0.0004(8) -0.0031(9)
C5 0.0142(10) 0.0175(11) 0.0141(11) 0.0034(9) 0.0037(8) 0.0001(9)
C10 0.0165(10) 0.0152(10) 0.0140(11) 0.0030(9) 0.0021(8) -0.0003(9)
C23 0.0156(10) 0.0179(11) 0.0230(12) 0.0075(10) 0.0044(9) 0.0061(9)
C2 0.0125(9) 0.0135(10) 0.0148(11) 0.0035(9) 0.0014(8) -0.0016(8)
C12 0.0124(10) 0.0217(11) 0.0138(11) 0.0071(9) 0.0030(8) 0.0023(9)
C13 0.0171(10) 0.0132(10) 0.0166(11) 0.0043(9) 0.0012(8) 0.0021(9)
C16 0.0136(10) 0.0239(12) 0.0156(11) 0.0070(9) 0.0030(8) 0.0022(9)
C6 0.0131(10) 0.0222(11) 0.0177(12) 0.0039(9) 0.0010(8) 0.0046(9)
C7 0.0124(10) 0.0221(11) 0.0162(11) 0.0059(9) -0.0017(8) 0.0015(9)
C8 0.0195(11) 0.0303(13) 0.0172(12) 0.0046(10) 0.0047(9) 0.0091(10)
C15 0.0184(11) 0.0256(12) 0.0338(14) 0.0128(11) 0.0058(10) 0.0089(10)

loop_
_atom_type_symbol
_atom_type_description
_atom_type_scat_dispersion_real
_atom_type_scat_dispersion_imag
_atom_type_scat_source
C C 0.0033 0.0016 'International Tables Vol C Tables 4.2.6.8 and 6.1.1.4'
H H 0.0000 0.0000 'International Tables Vol C Tables 4.2.6.8 and 6.1.1.4'
Mn Mn 0.3368 0.7283 'International Tables Vol C Tables 4.2.6.8 and 6.1.1.4'
N N 0.0061 0.0033 'International Tables Vol C Tables 4.2.6.8 and 6.1.1.4'
O O 0.0106 0.0060 'International Tables Vol C Tables 4.2.6.8 and 6.1.1.4'

loop_
_exptl_crystal_face_index_h
_exptl_crystal_face_index_k
_exptl_crystal_face_index_l
_exptl_crystal_face_perp_dist
2 0 -1 0.1887
-1 2 -1 0.1626
-1 -2 -2 0.1397
2 -1 -1 0.2151
-12 3 4 0.1754
0 0 1 0.1228
0 0 -1 0.1244
-2 1 -2 0.1544
2 -1 2 0.2100
2 1 2 0.1349
0 1 2 0.1380
5 13 -13 0.1017
-1 -14 13 0.1034
1 2 0 0.1090
0 -1 0 0.1312
1 2 -1 0.0971
0 1 -2 0.1204
4 6 -17 0.1152
0 -1 2 0.1039

loop_
_geom_angle_atom_site_label_1
_geom_angle_atom_site_label_2
_geom_angle_atom_site_label_3
_geom_angle
_geom_angle_site_symmetry_1
_geom_angle_site_symmetry_3
_geom_angle_publ_flag
C22 Mn2 Mn1 86.86(7) . . ?
C24 Mn2 Mn1 174.31(7) . . ?
C24 Mn2 C22 96.23(10) . . ?
C24 Mn2 C20 93.54(10) . . ?
C24 Mn2 C21 96.28(9) . . ?
C24 Mn2 C23 98.44(9) . . ?
C20 Mn2 Mn1 83.34(7) . . ?
C20 Mn2 C22 170.20(10) . . ?
C20 Mn2 C21 89.09(10) . . ?
C20 Mn2 C23 89.92(10) . . ?
C21 Mn2 Mn1 78.96(7) . . ?
C21 Mn2 C22 88.99(9) . . ?
C21 Mn2 C23 165.27(10) . . ?
C23 Mn2 Mn1 86.34(7) . . ?
C23 Mn2 C22 89.49(9) . . ?
N1 Mn1 Mn2 91.73(5) . . ?
C18 Mn1 Mn2 87.64(7) . . ?
C18 Mn1 N1 93.28(8) . . ?
C17 Mn1 Mn2 84.78(7) . . ?
C17 Mn1 N1 90.55(8) . . ?
C17 Mn1 C18 171.61(9) . . ?
C19 Mn1 Mn2 82.53(7) . . ?
C19 Mn1 N1 174.26(8) . . ?
C19 Mn1 C18 86.72(9) . . ?
C19 Mn1 C17 88.73(9) . . ?
C16 Mn1 Mn2 172.51(7) . . ?
C16 Mn1 N1 94.67(9) . . ?
C16 Mn1 C18 95.87(9) . . ?
C16 Mn1 C17 91.26(9) . . ?
C16 Mn1 C19 91.04(10) . . ?
C5 O1 C8 117.62(16) . . ?
C12 O2 C15 116.89(16) . . ?
Mn1 N1 H1 111.0(15) . . ?
C1 N1 Mn1 137.89(15) . . ?
C1 N1 H1 110.9(15) . . ?
N1 C1 C9 121.35(19) . . ?
N1 C1 C2 121.26(18) . . ?
C9 C1 C2 117.39(17) . . ?
O5 C18 Mn1 173.73(19) . . ?
C14 C9 C1 120.02(18) . . ?
C14 C9 C10 118.06(18) . . ?
C10 C9 C1 121.77(19) . . ?
O7 C22 Mn2 179.4(2) . . ?
O3 C17 Mn1 175.5(2) . . ?
O11 C24 Mn2 177.4(2) . . ?
O9 C20 Mn2 177.0(2) . . ?
C3 C4 H4 120.0 . . ?
C3 C4 C5 119.98(19) . . ?
C5 C4 H4 120.0 . . ?
O6 C19 Mn1 178.29(19) . . ?
C4 C3 H3 119.3 . . ?
C4 C3 C2 121.34(19) . . ?
C2 C3 H3 119.3 . . ?
O8 C21 Mn2 177.53(19) . . ?
C9 C14 H14 119.1 . . ?
C9 C14 C13 121.72(19) . . ?
C13 C14 H14 119.1 . . ?
C10 C11 H11 120.0 . . ?
C10 C11 C12 120.08(19) . . ?
C12 C11 H11 120.0 . . ?
O1 C5 C4 115.79(18) . . ?
O1 C5 C6 124.54(18) . . ?
C4 C5 C6 119.67(19) . . ?
C9 C10 H10 119.6 . . ?
C11 C10 C9 120.7(2) . . ?
C11 C10 H10 119.6 . . ?
O10 C23 Mn2 179.2(2) . . ?
C3 C2 C1 120.66(18) . . ?
C7 C2 C1 121.74(18) . . ?
C7 C2 C3 117.60(19) . . ?
O2 C12 C11 115.85(18) . . ?
O2 C12 C13 123.92(19) . . ?
C13 C12 C11 120.23(19) . . ?
C14 C13 H13 120.4 . . ?
C12 C13 C14 119.18(19) . . ?
C12 C13 H13 120.4 . . ?
O4 C16 Mn1 176.63(19) . . ?
C5 C6 H6 120.4 . . ?
C7 C6 C5 119.25(19) . . ?
C7 C6 H6 120.4 . . ?
C2 C7 H7 118.9 . . ?
C6 C7 C2 122.15(19) . . ?
C6 C7 H7 118.9 . . ?
O1 C8 H8A 109.5 . . ?
O1 C8 H8B 109.5 . . ?
O1 C8 H8C 109.5 . . ?
H8A C8 H8B 109.5 . . ?
H8A C8 H8C 109.5 . . ?
H8B C8 H8C 109.5 . . ?
O2 C15 H15A 109.5 . . ?
O2 C15 H15B 109.5 . . ?
O2 C15 H15C 109.5 . . ?
H15A C15 H15B 109.5 . . ?
H15A C15 H15C 109.5 . . ?
H15B C15 H15C 109.5 . . ?

loop_
_geom_bond_atom_site_label_1
_geom_bond_atom_site_label_2
_geom_bond_distance
_geom_bond_site_symmetry_2
_geom_bond_publ_flag
Mn2 Mn1 2.9296(5) . ?
Mn2 C22 1.868(2) . ?
Mn2 C24 1.813(2) . ?
Mn2 C20 1.826(2) . ?
Mn2 C21 1.838(2) . ?
Mn2 C23 1.856(2) . ?
Mn1 N1 2.0608(18) . ?
Mn1 C18 1.878(2) . ?
Mn1 C17 1.859(2) . ?
Mn1 C19 1.806(2) . ?
Mn1 C16 1.801(2) . ?
O5 C18 1.136(2) . ?
O1 C5 1.354(2) . ?
O1 C8 1.431(2) . ?
O8 C21 1.141(2) . ?
O2 C12 1.373(2) . ?
O2 C15 1.440(3) . ?
O7 C22 1.136(3) . ?
O3 C17 1.139(2) . ?
O11 C24 1.144(3) . ?
O10 C23 1.137(3) . ?
O6 C19 1.146(3) . ?
O9 C20 1.145(3) . ?
O4 C16 1.149(3) . ?
N1 C1 1.293(3) . ?
N1 H1 0.87(2) . ?
C1 C9 1.481(3) . ?
C1 C2 1.481(3) . ?
C9 C14 1.391(3) . ?
C9 C10 1.400(3) . ?
C4 H4 0.9500 . ?
C4 C3 1.375(3) . ?
C4 C5 1.396(3) . ?
C3 H3 0.9500 . ?
C3 C2 1.403(3) . ?
C14 H14 0.9500 . ?
C14 C13 1.393(3) . ?
C11 H11 0.9500 . ?
C11 C10 1.383(3) . ?
C11 C12 1.394(3) . ?
C5 C6 1.396(3) . ?
C10 H10 0.9500 . ?
C2 C7 1.389(3) . ?
C12 C13 1.380(3) . ?
C13 H13 0.9500 . ?
C6 H6 0.9500 . ?
C6 C7 1.381(3) . ?
C7 H7 0.9500 . ?
C8 H8A 0.9800 . ?
C8 H8B 0.9800 . ?
C8 H8C 0.9800 . ?
C15 H15A 0.9800 . ?
C15 H15B 0.9800 . ?
C15 H15C 0.9800 . ?

loop_
_geom_torsion_atom_site_label_1
_geom_torsion_atom_site_label_2
_geom_torsion_atom_site_label_3
_geom_torsion_atom_site_label_4
_geom_torsion
_geom_torsion_site_symmetry_1
_geom_torsion_site_symmetry_2
_geom_torsion_site_symmetry_3
_geom_torsion_site_symmetry_4
_geom_torsion_publ_flag
Mn1 N1 C1 C9 -14.2(3) . . . . ?
Mn1 N1 C1 C2 166.61(15) . . . . ?
O1 C5 C6 C7 179.5(2) . . . . ?
O2 C12 C13 C14 -179.50(19) . . . . ?
N1 C1 C9 C14 -56.1(3) . . . . ?
N1 C1 C9 C10 128.5(2) . . . . ?
N1 C1 C2 C3 155.7(2) . . . . ?
N1 C1 C2 C7 -25.0(3) . . . . ?
C1 C9 C14 C13 -176.36(19) . . . . ?
C1 C9 C10 C11 177.26(19) . . . . ?
C1 C2 C7 C6 -179.7(2) . . . . ?
C9 C1 C2 C3 -23.5(3) . . . . ?
C9 C1 C2 C7 155.8(2) . . . . ?
C9 C14 C13 C12 -0.7(3) . . . . ?
C4 C3 C2 C1 -179.61(19) . . . . ?
C4 C3 C2 C7 1.1(3) . . . . ?
C4 C5 C6 C7 0.0(3) . . . . ?
C3 C4 C5 O1 -178.85(19) . . . . ?
C3 C4 C5 C6 0.7(3) . . . . ?
C3 C2 C7 C6 -0.4(3) . . . . ?
C14 C9 C10 C11 1.8(3) . . . . ?
C11 C12 C13 C14 1.2(3) . . . . ?
C5 C4 C3 C2 -1.3(3) . . . . ?
C5 C6 C7 C2 -0.2(3) . . . . ?
C10 C9 C14 C13 -0.8(3) . . . . ?
C10 C11 C12 O2 -179.59(19) . . . . ?
C10 C11 C12 C13 -0.2(3) . . . . ?
C2 C1 C9 C14 123.1(2) . . . . ?
C2 C1 C9 C10 -52.3(3) . . . . ?
C12 C11 C10 C9 -1.3(3) . . . . ?
C8 O1 C5 C4 168.01(19) . . . . ?
C8 O1 C5 C6 -11.5(3) . . . . ?
C15 O2 C12 C11 172.17(19) . . . . ?
C15 O2 C12 C13 -7.2(3) . . . . ?

loop_
_exptl_oxdiff_crystal_face_indexfrac_h
_exptl_oxdiff_crystal_face_indexfrac_k
_exptl_oxdiff_crystal_face_indexfrac_l
_exptl_oxdiff_crystal_face_x
_exptl_oxdiff_crystal_face_y
_exptl_oxdiff_crystal_face_z
1.9979 -0.0001 -0.9997 -0.0321 -0.0025 0.1592
-0.9990 1.9978 -0.9984 -0.1159 0.0102 -0.0887
-0.9988 -1.9968 -1.9979 0.0821 0.2146 -0.0138
1.9979 -0.9988 -0.9998 0.0216 0.0347 0.1744
-12.2781 3.1357 4.3132 -0.0015 0.0002 -1.0000
-0.0000 -0.0002 0.9990 0.0165 -0.0556 -0.0141
0.0000 0.0002 -0.9990 -0.0165 0.0556 0.0141
-1.9978 0.9995 -1.9972 -0.0710 0.1320 -0.1319
1.9978 -0.9995 1.9972 0.0710 -0.1320 0.1319
1.9978 0.9979 1.9974 -0.0362 -0.2064 0.1015
-0.0001 0.9982 1.9981 -0.0207 -0.1484 -0.0435
4.8413 12.5911 -13.1376 -0.9303 0.1213 0.3461
-1.1002 -14.4357 12.5686 0.9908 -0.1297 -0.0384
0.9989 1.9973 -0.0001 -0.1150 -0.1034 0.0421
0.0000 -0.9987 -0.0001 0.0536 0.0372 0.0152
0.9989 1.9975 -0.9991 -0.1315 -0.0479 0.0563
0.0000 0.9992 -1.9979 -0.0866 0.0740 0.0131
3.7293 6.3627 -17.4296 -0.6580 0.6244 0.4208
-0.0000 -0.9992 1.9979 0.0866 -0.0740 -0.0131
